data_4023467
loop_
_publ_author_name
'Marek J. Potrzebowski'
'Wojciech M. Potrzebowski'
'Agata Jeziorna'
'Wlodzimierz Ciesielski'
'Jaros\/law Gajda'
'Grzegorz D. Bujacz'
'Maksymilian Chruszcz'
'Wladek Minor'

_publ_section_title
;
 Synthesis and Solid-State Study of Supramolecular Host-Guest
 Assemblies: Bis[6-O,6-O'-(1,2:3,4-diisopropylidene-\a-D-
 galactopyranosyl)thiophosphoryl] Dichalcogenides
;
_journal_name_full 'Journal of Organic Chemistry'
_journal_page_first 4388
_journal_page_last 4397
_journal_paper_doi 10.1021/jo8002997
_journal_volume 73
_journal_year 2008
_chemical_absolute_configuration ad
_chemical_formula_moiety 'C48 H76 O24 P2 S2.93 Se1.07, 2(C3 H8 O)'
_chemical_formula_sum 'C54 H92 O26 P2 S2.93 Se1.07'
_chemical_formula_weight 1397.48
_space_group_IT_number 145
_symmetry_cell_setting trigonal
_symmetry_Int_Tables_number 145
_symmetry_space_group_name_Hall 'P 32'
_symmetry_space_group_name_H-M 'P 32'
_atom_sites_solution_hydrogens geom
_atom_sites_solution_primary direct
_atom_sites_solution_secondary difmap
_audit_conform_dict_location ftp://ftp.iucr.ac.uk/pub/cif_core.dic
_audit_conform_dict_name cif_core.dic
_audit_conform_dict_version 2.3
_audit_creation_date 2005-07-22
_audit_creation_method 'HKL2000-CIF automatic completion and interactive editing'
_cell_angle_alpha 90.00
_cell_angle_beta 90.00
_cell_angle_gamma 120.00
_cell_formula_units_Z 3
_cell_length_a 11.717(1)
_cell_length_b 11.717(1)
_cell_length_c 42.414(1)
_cell_measurement_reflns_used 71300
_cell_measurement_temperature 103(2)
_cell_measurement_theta_max 31.5
_cell_measurement_theta_min 2.5
_cell_volume 5042.8(6)
_computing_cell_refinement 'HKL2000 (Otwinowski & Minor, 1997)'
_computing_data_collection 'HKL2000 (Otwinowski & Minor, 1997)'
_computing_data_reduction 'HKL2000 (Otwinowski & Minor, 1997)'
_computing_molecular_graphics 'HKL2000 (Otwinowski & Minor, 1997)'
_computing_publication_material 'HKL2000 (Otwinowski & Minor, 1997)'
_computing_structure_refinement 'SHELXL-97 (Sheldrick, 1997)'
_computing_structure_solution 'HKL2000 (Otwinowski & Minor, 1997)'
_diffrn_ambient_temperature 103(1)
_diffrn_detector_area_resol_mean 10.00
_diffrn_detector_type RAXIS3S
_diffrn_measured_fraction_theta_full 0.988
_diffrn_measured_fraction_theta_max 0.988
_diffrn_measurement_device 'four-circle diffractometer'
_diffrn_measurement_device_type 'RIGAKU R-AXIS RAPID'
_diffrn_measurement_method
;
 '\w scan with \c offset
;
_diffrn_radiation_monochromator graphite
_diffrn_radiation_polarisn_ratio -0.03
_diffrn_radiation_probe x-ray
_diffrn_radiation_source 'fine-focus sealed tube'
_diffrn_radiation_type 'Mo K\a'
_diffrn_radiation_wavelength 0.71074
_diffrn_radiation_wavelength_id 1
_diffrn_radiation_wavelength_wt 1.0
_diffrn_radiation_xray_symbol K-L~2,3~
_diffrn_reflns_av_R_equivalents 0.0000
_diffrn_reflns_av_sigmaI/netI 0.0441
_diffrn_reflns_limit_h_max 17
_diffrn_reflns_limit_h_min -17
_diffrn_reflns_limit_k_max 14
_diffrn_reflns_limit_k_min -14
_diffrn_reflns_limit_l_max 61
_diffrn_reflns_limit_l_min -62
_diffrn_reflns_number 21337
_diffrn_reflns_theta_full 31.5
_diffrn_reflns_theta_max 31.5
_diffrn_reflns_theta_min 2.5
_diffrn_standards_decay_% 0
_exptl_absorpt_coefficient_mu 0.810
_exptl_absorpt_correction_T_max 0.89
_exptl_absorpt_correction_T_min 0.85
_exptl_absorpt_correction_type multi-scan
_exptl_absorpt_process_details '(Otwinowski et al., 2003)'
_exptl_crystal_colour colorless
_exptl_crystal_density_diffrn 1.381
_exptl_crystal_density_method 'not measured'
_exptl_crystal_description block
_exptl_crystal_F_000 2212
_exptl_crystal_size_max 0.20
_exptl_crystal_size_mid 0.17
_exptl_crystal_size_min 0.14
_refine_diff_density_max 0.391
_refine_diff_density_min -0.361
_refine_diff_density_rms 0.074
_refine_ls_abs_structure_details 'Flack H D (1983), Acta Cryst. A39, 876-881'
_refine_ls_abs_structure_Flack -0.009(6)
_refine_ls_extinction_method none
_refine_ls_goodness_of_fit_ref 1.092
_refine_ls_hydrogen_treatment constr
_refine_ls_matrix_type full
_refine_ls_number_parameters 778
_refine_ls_number_reflns 21337
_refine_ls_number_restraints 1
_refine_ls_restrained_S_all 1.092
_refine_ls_R_factor_all 0.0483
_refine_ls_R_factor_gt 0.0359
_refine_ls_shift/su_max 0.002
_refine_ls_shift/su_mean 0.000
_refine_ls_structure_factor_coef Fsqd
_refine_ls_weighting_details 'calc w=1/[\s^2^(Fo^2^)+(0.0000P)^2^+3.5306P] where P=(Fo^2^+2Fc^2^)/3'
_refine_ls_weighting_scheme calc
_refine_ls_wR_factor_gt 0.0603
_refine_ls_wR_factor_ref 0.0713
_reflns_number_gt 19223
_reflns_number_total 21337
_reflns_observed_criterion >-3sigma(I)
_reflns_scale_group_code SG1
_reflns_threshold_expression >2sigma(I)
_cod_data_source_file jo8002997-File005.cif
_cod_data_source_block sm
_cod_original_sg_symbol_Hall P32
_cod_database_code 4023467

loop_
_symmetry_equiv_pos_as_xyz
'x, y, z'
'-y, x-y, z+2/3'
'-x+y, -x, z+1/3'

loop_
_atom_site_label
_atom_site_type_symbol
_atom_site_fract_x
_atom_site_fract_y
_atom_site_fract_z
_atom_site_U_iso_or_equiv
_atom_site_adp_type
_atom_site_occupancy
_atom_site_symmetry_multiplicity
_atom_site_calc_flag
_atom_site_refinement_flags
_atom_site_disorder_assembly
_atom_site_disorder_group
Se2 Se 0.51109(4) 0.65737(3) 0.283799(9) 0.01980(11) Uani 0.529(2) 1 d P A 1
S2A S 0.51109(4) 0.65737(3) 0.283799(9) 0.01980(11) Uani 0.471(2) 1 d P A 2
Se1 Se 0.69106(3) 0.66706(3) 0.305494(9) 0.01928(11) Uani 0.536(2) 1 d P B 3
S1A S 0.69106(3) 0.66706(3) 0.305494(9) 0.01928(11) Uani 0.464(2) 1 d P B 4
P1 P 0.61809(6) 0.49742(6) 0.336861(15) 0.01434(12) Uani 1 1 d . . .
P2 P 0.43369(6) 0.48936(6) 0.251671(15) 0.01439(12) Uani 1 1 d . . .
S2 S 0.33554(7) 0.52394(7) 0.220714(18) 0.02614(14) Uani 1 1 d . A .
S1 S 0.76295(6) 0.53964(7) 0.364694(17) 0.02347(14) Uani 1 1 d . B .
O6A O 0.35883(15) 0.35780(16) 0.27131(4) 0.0158(3) Uani 1 1 d . A .
O6D O 0.55099(16) 0.46872(16) 0.24070(4) 0.0167(3) Uani 1 1 d . A .
O2A O 0.17969(17) -0.02922(17) 0.34232(4) 0.0174(3) Uani 1 1 d . . .
O6B O 0.48172(16) 0.46874(16) 0.35117(4) 0.0167(3) Uani 1 1 d . B .
O2C O 0.35827(17) -0.02495(17) 0.24686(4) 0.0179(3) Uani 1 1 d . . .
O4D O 0.83301(17) 0.48390(19) 0.23439(4) 0.0208(4) Uani 1 1 d . A .
O6C O 0.56117(16) 0.36592(16) 0.31721(4) 0.0162(3) Uani 1 1 d . B .
O1'D O 0.73006(18) 0.56762(18) 0.12745(4) 0.0208(4) Uani 1 1 d . A .
O1C O 0.64630(16) 0.16442(17) 0.26986(5) 0.0204(4) Uani 1 1 d . . .
O1A O 0.07025(16) 0.15162(16) 0.31760(4) 0.0174(3) Uani 1 1 d . . .
O1'C O 0.55450(18) 0.07835(18) 0.22046(5) 0.0232(4) Uani 1 1 d . . .
O2B O 0.17527(18) 0.29637(18) 0.44392(5) 0.0222(4) Uani 1 1 d . . .
O3A O -0.03625(16) -0.10034(17) 0.27500(5) 0.0213(4) Uani 1 1 d . . .
O4A O 0.10153(18) 0.09650(17) 0.25182(5) 0.0221(4) Uani 1 1 d . . .
O3D O 0.96865(17) 0.49245(19) 0.19537(4) 0.0216(4) Uani 1 1 d . . .
O3B O 0.06548(17) 0.46078(18) 0.38983(5) 0.0205(4) Uani 1 1 d . . .
O1'A O 0.08614(18) 0.07672(18) 0.36716(4) 0.0204(4) Uani 1 1 d . . .
O1'B O 0.33937(19) 0.48937(18) 0.46331(4) 0.0245(4) Uani 1 1 d . . .
O3C O 0.50928(19) -0.09178(18) 0.31336(5) 0.0222(4) Uani 1 1 d . . .
O1D O 0.79430(17) 0.62155(16) 0.17968(4) 0.0179(3) Uani 1 1 d . . .
O2D O 0.71133(18) 0.36769(17) 0.13656(5) 0.0209(4) Uani 1 1 d . A .
C2A C 0.0611(2) -0.0619(2) 0.32524(6) 0.0185(5) Uani 1 1 d . . .
H22 H -0.0088 -0.1508 0.3309 0.022 Uiso 1 1 calc R . .
C5D C 0.6945(2) 0.5100(2) 0.19641(6) 0.0161(5) Uani 1 1 d . A .
H23 H 0.6186 0.4593 0.1826 0.019 Uiso 1 1 calc R . .
C6D C 0.6568(2) 0.5730(2) 0.22242(6) 0.0181(5) Uani 1 1 d . . .
H85A H 0.7322 0.6255 0.2359 0.022 Uiso 1 1 calc R A .
H85B H 0.6276 0.6303 0.2135 0.022 Uiso 1 1 calc R . .
O4B O 0.22175(17) 0.49624(18) 0.35350(4) 0.0202(4) Uani 1 1 d . . .
C5B C 0.3607(2) 0.4869(2) 0.39399(6) 0.0149(4) Uani 1 1 d . B .
H26 H 0.3759 0.4257 0.4066 0.018 Uiso 1 1 calc R . .
C4C C 0.4828(2) 0.0938(2) 0.31117(6) 0.0154(4) Uani 1 1 d . . .
H27 H 0.4105 0.1046 0.3193 0.019 Uiso 1 1 calc R . .
O1B O 0.35785(17) 0.58321(16) 0.41414(4) 0.0184(4) Uani 1 1 d . . .
C1A C 0.0261(2) 0.0402(2) 0.33719(6) 0.0196(5) Uani 1 1 d . . .
H29 H -0.0697 -0.0020 0.3397 0.023 Uiso 1 1 calc R . .
C10A C -0.0123(2) -0.0283(2) 0.24614(7) 0.0200(5) Uani 1 1 d . . .
C10D C 0.9542(2) 0.4839(3) 0.22885(6) 0.0205(5) Uani 1 1 d . . .
C10B C 0.0982(2) 0.4922(3) 0.35758(6) 0.0189(5) Uani 1 1 d . . .
O1L1 O 0.9733(2) 0.9169(2) 0.11899(5) 0.0325(5) Uani 1 1 d . . .
H25 H 0.9048 0.9137 0.1134 0.049 Uiso 1 1 calc R . .
C8A C 0.2990(3) 0.1187(3) 0.38474(7) 0.0243(6) Uani 1 1 d . . .
H34A H 0.3521 0.0789 0.3885 0.036 Uiso 1 1 calc R . .
H34B H 0.2885 0.1551 0.4041 0.036 Uiso 1 1 calc R . .
H34C H 0.3412 0.1876 0.3694 0.036 Uiso 1 1 calc R . .
C3C C 0.4293(2) -0.0475(2) 0.29846(6) 0.0176(5) Uani 1 1 d . . .
H35 H 0.3367 -0.1038 0.3044 0.021 Uiso 1 1 calc R . .
C4B C 0.2302(2) 0.4109(2) 0.37646(6) 0.0161(5) Uani 1 1 d . . .
H36 H 0.2229 0.3324 0.3663 0.019 Uiso 1 1 calc R . .
C4D C 0.7479(2) 0.4223(2) 0.20792(6) 0.0167(5) Uani 1 1 d . . .
H37 H 0.6756 0.3347 0.2136 0.020 Uiso 1 1 calc R A .
C10C C 0.5579(2) -0.0202(2) 0.34212(7) 0.0200(5) Uani 1 1 d . . .
C11A C 0.0128(3) -0.0981(3) 0.21925(7) 0.0243(6) Uani 1 1 d . . .
H39A H -0.0652 -0.1814 0.2154 0.036 Uiso 1 1 calc R . .
H39B H 0.0842 -0.1124 0.2247 0.036 Uiso 1 1 calc R . .
H39C H 0.0353 -0.0448 0.2006 0.036 Uiso 1 1 calc R . .
C2B C 0.1471(2) 0.3962(2) 0.43321(6) 0.0200(5) Uani 1 1 d . . .
H40 H 0.0738 0.3920 0.4453 0.024 Uiso 1 1 calc R . .
C5C C 0.5599(2) 0.1977(2) 0.28620(6) 0.0167(5) Uani 1 1 d . B .
H41 H 0.4986 0.2019 0.2712 0.020 Uiso 1 1 calc R . .
O4C O 0.56998(18) 0.10590(17) 0.33614(5) 0.0219(4) Uani 1 1 d . . .
C3B C 0.1121(2) 0.3730(3) 0.39867(6) 0.0189(5) Uani 1 1 d . . .
H43 H 0.0434 0.2813 0.3951 0.023 Uiso 1 1 calc R . .
C9A C 0.0930(3) -0.0992(3) 0.39543(7) 0.0259(6) Uani 1 1 d . . .
H44A H 0.1452 -0.1401 0.3992 0.039 Uiso 1 1 calc R . .
H44B H 0.0098 -0.1626 0.3865 0.039 Uiso 1 1 calc R . .
H44C H 0.0783 -0.0675 0.4150 0.039 Uiso 1 1 calc R . .
C2D C 0.8327(2) 0.4612(3) 0.15069(6) 0.0197(5) Uani 1 1 d . . .
H45 H 0.9066 0.4714 0.1378 0.024 Uiso 1 1 calc R A .
C5A C 0.1929(2) 0.1896(2) 0.30238(6) 0.0147(5) Uani 1 1 d . A .
H46 H 0.2580 0.1971 0.3180 0.018 Uiso 1 1 calc R . .
C7A C 0.1655(3) 0.0159(3) 0.37265(6) 0.0203(5) Uani 1 1 d . . .
C4A C 0.1738(2) 0.0871(2) 0.27774(6) 0.0160(4) Uani 1 1 d . . .
H48 H 0.2593 0.1008 0.2706 0.019 Uiso 1 1 calc R . .
C2C C 0.4468(2) -0.0550(2) 0.26327(6) 0.0183(5) Uani 1 1 d . . .
H49 H 0.4297 -0.1431 0.2575 0.022 Uiso 1 1 calc R . .
C11C C 0.4612(3) -0.0890(3) 0.36888(7) 0.0244(6) Uani 1 1 d . . .
H50A H 0.4513 -0.1745 0.3722 0.037 Uiso 1 1 calc R . .
H50B H 0.3774 -0.0983 0.3635 0.037 Uiso 1 1 calc R . .
H50C H 0.4939 -0.0376 0.3878 0.037 Uiso 1 1 calc R . .
C7D C 0.6789(3) 0.4375(2) 0.11417(6) 0.0204(5) Uani 1 1 d . . .
C6B C 0.4771(2) 0.5647(2) 0.37221(6) 0.0186(5) Uani 1 1 d . . .
H52A H 0.4653 0.6287 0.3602 0.022 Uiso 1 1 calc R B .
H52B H 0.5581 0.6111 0.3842 0.022 Uiso 1 1 calc R . .
C3A C 0.0878(2) -0.0545(2) 0.29029(6) 0.0174(5) Uani 1 1 d . . .
H53 H 0.1260 -0.1094 0.2846 0.021 Uiso 1 1 calc R . .
C6C C 0.6487(2) 0.3334(2) 0.30007(6) 0.0175(5) Uani 1 1 d . . .
H54A H 0.7132 0.3320 0.3142 0.021 Uiso 1 1 calc R B .
H54B H 0.6948 0.3972 0.2835 0.021 Uiso 1 1 calc R . .
C1C C 0.5818(2) 0.0497(2) 0.25108(7) 0.0207(5) Uani 1 1 d . . .
H55 H 0.6385 0.0107 0.2492 0.025 Uiso 1 1 calc R . .
C8C C 0.3829(3) 0.1217(3) 0.20445(7) 0.0259(6) Uani 1 1 d . . .
H56A H 0.2894 0.0831 0.2019 0.039 Uiso 1 1 calc R . .
H56B H 0.4258 0.1557 0.1846 0.039 Uiso 1 1 calc R . .
H56C H 0.4139 0.1921 0.2195 0.039 Uiso 1 1 calc R . .
C8D C 0.5303(3) 0.3712(3) 0.11176(7) 0.0243(5) Uani 1 1 d . A .
H57A H 0.4960 0.2842 0.1033 0.036 Uiso 1 1 calc R . .
H57B H 0.5069 0.4219 0.0982 0.036 Uiso 1 1 calc R . .
H57C H 0.4937 0.3656 0.1323 0.036 Uiso 1 1 calc R . .
C9C C 0.3660(3) -0.0987(3) 0.19382(7) 0.0286(6) Uani 1 1 d . . .
H58A H 0.2724 -0.1387 0.1910 0.043 Uiso 1 1 calc R . .
H58B H 0.3861 -0.1621 0.2026 0.043 Uiso 1 1 calc R . .
H58C H 0.4092 -0.0691 0.1738 0.043 Uiso 1 1 calc R . .
C6A C 0.2370(2) 0.3240(2) 0.28763(6) 0.0166(5) Uani 1 1 d . . .
H86A H 0.1712 0.3193 0.2730 0.020 Uiso 1 1 calc R A .
H86B H 0.2519 0.3888 0.3037 0.020 Uiso 1 1 calc R . .
C12D C 1.0646(3) 0.6060(3) 0.24372(8) 0.0283(6) Uani 1 1 d . . .
H60A H 1.0538 0.6009 0.2662 0.042 Uiso 1 1 calc R . .
H60B H 1.0631 0.6822 0.2360 0.042 Uiso 1 1 calc R . .
H60C H 1.1474 0.6126 0.2384 0.042 Uiso 1 1 calc R . .
C12A C -0.1282(3) -0.0080(3) 0.24057(8) 0.0290(6) Uani 1 1 d . . .
H61A H -0.2053 -0.0913 0.2362 0.044 Uiso 1 1 calc R . .
H61B H -0.1098 0.0501 0.2230 0.044 Uiso 1 1 calc R . .
H61C H -0.1431 0.0301 0.2590 0.044 Uiso 1 1 calc R . .
C1D C 0.8279(2) 0.5905(2) 0.15052(6) 0.0190(5) Uani 1 1 d . A .
H62 H 0.9133 0.6634 0.1436 0.023 Uiso 1 1 calc R . .
C7B C 0.2611(3) 0.3521(3) 0.47069(7) 0.0251(6) Uani 1 1 d . . .
C11B C 0.1203(3) 0.6296(3) 0.35141(8) 0.0283(6) Uani 1 1 d . . .
H64A H 0.1432 0.6521 0.3297 0.042 Uiso 1 1 calc R . .
H64B H 0.1907 0.6919 0.3646 0.042 Uiso 1 1 calc R . .
H64C H 0.0412 0.6314 0.3561 0.042 Uiso 1 1 calc R . .
C3D C 0.8394(2) 0.4115(2) 0.18300(6) 0.0182(5) Uani 1 1 d . A .
H65 H 0.8200 0.3200 0.1816 0.022 Uiso 1 1 calc R . .
C2L2 C 0.2051(3) 0.3410(4) 0.14288(9) 0.0400(8) Uani 1 1 d . . .
H66A H 0.2217 0.2999 0.1250 0.048 Uiso 1 1 calc R . .
H66B H 0.2895 0.4099 0.1507 0.048 Uiso 1 1 calc R . .
C7C C 0.4137(2) 0.0180(3) 0.21608(7) 0.0210(5) Uani 1 1 d . . .
C12C C 0.6933(3) -0.0005(3) 0.34799(8) 0.0285(6) Uani 1 1 d . . .
H68A H 0.6867 -0.0842 0.3521 0.043 Uiso 1 1 calc R . .
H68B H 0.7320 0.0563 0.3659 0.043 Uiso 1 1 calc R . .
H68C H 0.7475 0.0389 0.3298 0.043 Uiso 1 1 calc R . .
C2L1 C 1.1410(3) 0.8636(3) 0.10613(9) 0.0391(8) Uani 1 1 d . . .
H69A H 1.1249 0.8176 0.1261 0.047 Uiso 1 1 calc R . .
H69B H 1.1646 0.8173 0.0908 0.047 Uiso 1 1 calc R . .
C12B C -0.0065(3) 0.3874(3) 0.33634(7) 0.0254(6) Uani 1 1 d . . .
H70A H 0.0173 0.4110 0.3147 0.038 Uiso 1 1 calc R . .
H70B H -0.0900 0.3811 0.3404 0.038 Uiso 1 1 calc R . .
H70C H -0.0127 0.3039 0.3405 0.038 Uiso 1 1 calc R . .
C1B C 0.2755(2) 0.5253(3) 0.44054(6) 0.0205(5) Uani 1 1 d . . .
H71 H 0.2537 0.5886 0.4498 0.025 Uiso 1 1 calc R . .
C1L1 C 1.0142(3) 0.8580(3) 0.09544(7) 0.0289(6) Uani 1 1 d . . .
H72A H 1.0289 0.9049 0.0757 0.035 Uiso 1 1 calc R . .
H72B H 0.9460 0.7671 0.0922 0.035 Uiso 1 1 calc R . .
C11D C 0.9442(3) 0.3566(3) 0.24083(7) 0.0244(6) Uani 1 1 d . . .
H73A H 0.9340 0.3520 0.2633 0.037 Uiso 1 1 calc R . .
H73B H 1.0228 0.3550 0.2353 0.037 Uiso 1 1 calc R . .
H73C H 0.8693 0.2826 0.2314 0.037 Uiso 1 1 calc R . .
C8B C 0.3498(3) 0.2934(3) 0.47307(8) 0.0348(7) Uani 1 1 d . . .
H74A H 0.2980 0.2014 0.4781 0.052 Uiso 1 1 calc R . .
H74B H 0.4141 0.3378 0.4893 0.052 Uiso 1 1 calc R . .
H74C H 0.3937 0.3036 0.4533 0.052 Uiso 1 1 calc R . .
C9B C 0.1807(3) 0.3331(3) 0.50043(7) 0.0367(7) Uani 1 1 d . . .
H75A H 0.1298 0.2409 0.5053 0.055 Uiso 1 1 calc R . .
H75B H 0.1226 0.3676 0.4971 0.055 Uiso 1 1 calc R . .
H75C H 0.2390 0.3789 0.5177 0.055 Uiso 1 1 calc R . .
C1L2 C 0.1383(4) 0.2395(4) 0.16834(10) 0.0496(9) Uani 1 1 d . . .
H76A H 0.1973 0.2087 0.1751 0.059 Uiso 1 1 calc R . .
H76B H 0.1227 0.2811 0.1863 0.059 Uiso 1 1 calc R . .
C3L1 C 1.2558(3) 1.0013(4) 0.11003(9) 0.0443(9) Uani 1 1 d . . .
H77A H 1.3319 0.9972 0.1167 0.066 Uiso 1 1 calc R . .
H77B H 1.2345 1.0472 0.1256 0.066 Uiso 1 1 calc R . .
H77C H 1.2740 1.0471 0.0903 0.066 Uiso 1 1 calc R . .
C9D C 0.7454(3) 0.4493(3) 0.08269(7) 0.0291(6) Uani 1 1 d . A .
H79A H 0.7122 0.3632 0.0737 0.044 Uiso 1 1 calc R . .
H79B H 0.8388 0.4896 0.0857 0.044 Uiso 1 1 calc R . .
H79C H 0.7272 0.5026 0.0687 0.044 Uiso 1 1 calc R . .
O1L2 O 0.0165(2) 0.1290(2) 0.15899(7) 0.0505(7) Uani 1 1 d . . .
H80A H 0.0291 0.0916 0.1442 0.076 Uiso 1 1 calc R . .
C3L2 C 0.1253(4) 0.4027(4) 0.13199(11) 0.0532(10) Uani 1 1 d . . .
H84A H 0.1729 0.4666 0.1159 0.080 Uiso 1 1 calc R . .
H84B H 0.1099 0.4452 0.1495 0.080 Uiso 1 1 calc R . .
H84C H 0.0424 0.3355 0.1237 0.080 Uiso 1 1 calc R . .

loop_
_atom_site_aniso_label
_atom_site_aniso_U_11
_atom_site_aniso_U_22
_atom_site_aniso_U_33
_atom_site_aniso_U_23
_atom_site_aniso_U_13
_atom_site_aniso_U_12
Se2 0.0247(2) 0.01567(18) 0.01964(19) -0.00165(13) 0.00073(14) 0.01060(15)
S2A 0.0247(2) 0.01567(18) 0.01964(19) -0.00165(13) 0.00073(14) 0.01060(15)
Se1 0.01886(18) 0.01607(17) 0.01837(19) 0.00120(13) 0.00137(13) 0.00533(14)
S1A 0.01886(18) 0.01607(17) 0.01837(19) 0.00120(13) 0.00137(13) 0.00533(14)
P1 0.0123(3) 0.0149(3) 0.0153(3) -0.0012(2) 0.0005(2) 0.0064(2)
P2 0.0147(3) 0.0144(3) 0.0154(3) 0.0014(2) 0.0010(2) 0.0082(2)
S2 0.0229(3) 0.0331(4) 0.0257(4) 0.0076(3) -0.0019(3) 0.0164(3)
S1 0.0180(3) 0.0305(3) 0.0228(3) -0.0060(3) -0.0063(2) 0.0128(3)
O6A 0.0132(8) 0.0143(8) 0.0199(9) 0.0011(6) 0.0036(6) 0.0069(6)
O6D 0.0160(8) 0.0151(8) 0.0189(9) 0.0029(7) 0.0052(7) 0.0077(7)
O2A 0.0180(8) 0.0195(8) 0.0172(9) -0.0011(7) 0.0002(7) 0.0112(7)
O6B 0.0136(8) 0.0149(8) 0.0196(9) -0.0035(6) 0.0026(6) 0.0058(6)
O2C 0.0171(8) 0.0197(8) 0.0180(9) -0.0014(7) -0.0001(7) 0.0101(7)
O4D 0.0194(8) 0.0297(10) 0.0175(9) -0.0003(8) -0.0010(7) 0.0155(8)
O6C 0.0138(8) 0.0154(8) 0.0198(9) -0.0025(7) 0.0006(6) 0.0077(6)
O1'D 0.0255(9) 0.0206(9) 0.0182(10) -0.0009(7) -0.0039(7) 0.0130(7)
O1C 0.0145(8) 0.0201(9) 0.0262(10) -0.0069(7) 0.0015(7) 0.0083(7)
O1A 0.0151(8) 0.0192(8) 0.0215(10) 0.0052(7) 0.0065(7) 0.0112(7)
O1'C 0.0183(8) 0.0272(10) 0.0217(10) -0.0015(8) 0.0022(7) 0.0095(8)
O2B 0.0225(9) 0.0229(9) 0.0199(10) 0.0005(7) -0.0027(7) 0.0103(8)
O3A 0.0140(8) 0.0206(9) 0.0235(10) 0.0015(7) -0.0024(7) 0.0044(7)
O4A 0.0224(9) 0.0141(8) 0.0219(10) -0.0001(7) -0.0073(7) 0.0033(7)
O3D 0.0180(8) 0.0302(10) 0.0178(9) 0.0035(7) 0.0014(7) 0.0129(8)
O3B 0.0178(8) 0.0287(10) 0.0204(10) -0.0008(7) 0.0009(7) 0.0157(8)
O1'A 0.0231(9) 0.0250(9) 0.0186(10) 0.0023(7) 0.0031(7) 0.0162(8)
O1'B 0.0249(9) 0.0246(9) 0.0200(10) -0.0008(8) -0.0052(8) 0.0094(8)
O3C 0.0273(9) 0.0218(9) 0.0244(10) -0.0044(7) -0.0054(8) 0.0175(8)
O1D 0.0186(8) 0.0167(8) 0.0166(9) 0.0021(6) 0.0042(7) 0.0074(7)
O2D 0.0248(9) 0.0206(9) 0.0196(10) -0.0027(7) -0.0045(7) 0.0132(8)
C2A 0.0140(10) 0.0142(11) 0.0251(14) 0.0005(9) 0.0003(9) 0.0054(9)
C5D 0.0130(10) 0.0163(11) 0.0196(13) 0.0019(9) 0.0021(9) 0.0077(9)
C6D 0.0159(11) 0.0137(10) 0.0237(14) 0.0049(9) 0.0072(9) 0.0067(9)
O4B 0.0165(8) 0.0267(9) 0.0217(10) 0.0033(8) 0.0019(7) 0.0140(8)
C5B 0.0149(10) 0.0162(10) 0.0134(11) -0.0040(8) -0.0009(8) 0.0075(9)
C4C 0.0157(11) 0.0131(10) 0.0187(12) -0.0014(9) -0.0005(9) 0.0081(9)
O1B 0.0196(8) 0.0152(8) 0.0193(9) -0.0034(7) 0.0023(7) 0.0080(7)
C1A 0.0165(11) 0.0205(12) 0.0230(14) 0.0039(10) 0.0049(9) 0.0103(10)
C10A 0.0177(11) 0.0161(11) 0.0224(13) -0.0021(9) -0.0031(9) 0.0057(9)
C10D 0.0184(11) 0.0252(12) 0.0196(13) 0.0022(10) 0.0010(9) 0.0123(10)
C10B 0.0156(11) 0.0222(12) 0.0223(13) -0.0016(10) -0.0008(9) 0.0118(10)
O1L1 0.0265(10) 0.0387(12) 0.0301(12) -0.0058(9) -0.0029(9) 0.0147(9)
C8A 0.0254(13) 0.0229(13) 0.0257(15) -0.0040(11) -0.0051(11) 0.0129(11)
C3C 0.0170(11) 0.0152(11) 0.0225(13) -0.0021(9) -0.0031(9) 0.0096(9)
C4B 0.0149(10) 0.0156(11) 0.0181(13) -0.0014(9) 0.0003(9) 0.0078(9)
C4D 0.0174(11) 0.0186(11) 0.0153(12) 0.0004(9) -0.0005(9) 0.0099(9)
C10C 0.0206(12) 0.0169(11) 0.0235(14) -0.0017(10) -0.0039(10) 0.0100(10)
C11A 0.0218(12) 0.0185(12) 0.0248(15) -0.0044(10) -0.0012(10) 0.0042(10)
C2B 0.0176(11) 0.0234(12) 0.0187(13) 0.0010(10) 0.0035(9) 0.0101(10)
C5C 0.0142(10) 0.0158(11) 0.0214(13) -0.0024(9) 0.0013(9) 0.0084(9)
O4C 0.0251(9) 0.0157(8) 0.0236(10) -0.0015(7) -0.0069(7) 0.0094(7)
C3B 0.0157(11) 0.0199(12) 0.0217(14) -0.0009(10) 0.0003(9) 0.0094(10)
C9A 0.0351(15) 0.0281(14) 0.0186(14) 0.0033(11) 0.0047(11) 0.0189(12)
C2D 0.0205(11) 0.0268(13) 0.0169(12) -0.0006(10) 0.0016(9) 0.0156(10)
C5A 0.0102(9) 0.0150(11) 0.0184(12) -0.0004(9) 0.0015(8) 0.0058(8)
C7A 0.0260(13) 0.0228(12) 0.0182(13) 0.0002(10) 0.0027(10) 0.0168(11)
C4A 0.0121(10) 0.0149(10) 0.0189(12) -0.0008(9) -0.0005(9) 0.0053(9)
C2C 0.0178(11) 0.0157(11) 0.0226(13) -0.0042(9) -0.0034(9) 0.0093(9)
C11C 0.0287(14) 0.0187(12) 0.0271(15) 0.0017(10) 0.0003(11) 0.0128(11)
C7D 0.0212(12) 0.0214(12) 0.0196(13) -0.0008(10) -0.0005(10) 0.0114(10)
C6B 0.0193(11) 0.0141(11) 0.0207(13) -0.0052(9) 0.0014(9) 0.0070(9)
C3A 0.0128(10) 0.0128(10) 0.0238(13) -0.0005(9) -0.0017(9) 0.0043(9)
C6C 0.0163(11) 0.0168(11) 0.0201(13) -0.0024(9) 0.0013(9) 0.0088(9)
C1C 0.0190(11) 0.0230(12) 0.0239(14) -0.0048(10) -0.0010(10) 0.0134(10)
C8C 0.0251(13) 0.0300(14) 0.0221(15) 0.0042(11) 0.0015(11) 0.0135(11)
C8D 0.0241(13) 0.0265(13) 0.0193(13) 0.0007(10) -0.0017(10) 0.0104(11)
C9C 0.0292(15) 0.0291(14) 0.0234(15) -0.0079(11) -0.0001(11) 0.0115(12)
C6A 0.0153(11) 0.0166(11) 0.0191(13) 0.0005(9) 0.0025(9) 0.0087(9)
C12D 0.0235(13) 0.0281(14) 0.0328(17) -0.0007(12) -0.0060(11) 0.0126(11)
C12A 0.0281(14) 0.0370(16) 0.0293(17) -0.0050(12) -0.0059(12) 0.0218(13)
C1D 0.0184(11) 0.0218(12) 0.0157(13) 0.0033(9) 0.0017(9) 0.0092(10)
C7B 0.0269(13) 0.0265(13) 0.0194(14) -0.0007(10) -0.0025(11) 0.0114(11)
C11B 0.0214(13) 0.0243(13) 0.0419(19) 0.0019(12) 0.0008(12) 0.0134(11)
C3D 0.0150(11) 0.0215(12) 0.0205(13) -0.0002(9) 0.0008(9) 0.0109(10)
C2L2 0.0313(16) 0.049(2) 0.041(2) -0.0106(16) -0.0065(14) 0.0210(15)
C7C 0.0180(11) 0.0241(12) 0.0191(13) -0.0021(10) 0.0005(10) 0.0092(10)
C12C 0.0228(13) 0.0360(16) 0.0311(17) -0.0011(12) -0.0007(11) 0.0180(12)
C2L1 0.0317(16) 0.0406(18) 0.041(2) 0.0095(15) 0.0065(14) 0.0155(14)
C12B 0.0226(13) 0.0287(14) 0.0280(16) -0.0057(11) -0.0074(11) 0.0153(11)
C1B 0.0232(12) 0.0232(12) 0.0169(13) -0.0030(10) 0.0025(10) 0.0130(10)
C1L1 0.0275(14) 0.0267(14) 0.0295(16) 0.0012(12) 0.0031(11) 0.0112(12)
C11D 0.0236(13) 0.0308(14) 0.0224(15) 0.0047(11) -0.0010(10) 0.0162(11)
C8B 0.0390(17) 0.0325(16) 0.0374(19) -0.0054(13) -0.0134(14) 0.0212(14)
C9B 0.0413(18) 0.0423(18) 0.0206(16) 0.0048(13) 0.0023(13) 0.0164(15)
C1L2 0.046(2) 0.042(2) 0.054(3) -0.0053(17) -0.0148(18) 0.0166(17)
C3L1 0.0343(17) 0.049(2) 0.044(2) 0.0038(16) 0.0027(15) 0.0162(16)
C9D 0.0317(15) 0.0390(16) 0.0180(14) -0.0025(11) -0.0021(11) 0.0188(13)
O1L2 0.0441(14) 0.0434(14) 0.0496(17) -0.0148(12) -0.0033(12) 0.0110(12)
C3L2 0.057(2) 0.060(3) 0.058(3) -0.009(2) -0.008(2) 0.040(2)

loop_
_atom_type_symbol
_atom_type_description
_atom_type_scat_dispersion_real
_atom_type_scat_dispersion_imag
_atom_type_scat_source
C C 0.0033 0.0016 'International Tables Vol C Tables 4.2.6.8 and 6.1.1.4'
H H 0.0000 0.0000 'International Tables Vol C Tables 4.2.6.8 and 6.1.1.4'
O O 0.0106 0.0060 'International Tables Vol C Tables 4.2.6.8 and 6.1.1.4'
P P 0.1023 0.0942 'International Tables Vol C Tables 4.2.6.8 and 6.1.1.4'
S S 0.1246 0.1234 'International Tables Vol C Tables 4.2.6.8 and 6.1.1.4'
Se Se -0.0929 2.2259 'International Tables Vol C Tables 4.2.6.8 and 6.1.1.4'

loop_
_geom_angle_atom_site_label_1
_geom_angle_atom_site_label_2
_geom_angle_atom_site_label_3
_geom_angle
_geom_angle_site_symmetry_1
_geom_angle_site_symmetry_3
_geom_angle_publ_flag
O6C P1 O6B 96.12(9) . . ?
O6C P1 S1 117.70(7) . . ?
O6B P1 S1 119.25(8) . . ?
O6C P1 Se1 110.47(7) . . ?
O6B P1 Se1 108.79(7) . . ?
S1 P1 Se1 104.32(4) . . ?
O6A P2 O6D 96.15(9) . . ?
O6A P2 S2 117.97(7) . . ?
O6D P2 S2 119.34(8) . . ?
O6A P2 Se2 109.20(7) . . ?
O6D P2 Se2 108.72(7) . . ?
S2 P2 Se2 105.04(4) . . ?
C6A O6A P2 120.56(14) . . ?
C6D O6D P2 117.99(14) . . ?
C7A O2A C2A 106.01(18) . . ?
C6B O6B P1 119.65(14) . . ?
C2C O2C C7C 105.83(18) . . ?
C4D O4D C10D 108.07(18) . . ?
C6C O6C P1 120.74(14) . . ?
C1D O1'D C7D 109.67(19) . . ?
C1C O1C C5C 114.65(18) . . ?
C1A O1A C5A 113.59(18) . . ?
C1C O1'C C7C 109.86(19) . . ?
C2B O2B C7B 105.8(2) . . ?
C3A O3A C10A 107.67(18) . . ?
C10A O4A C4A 109.81(18) . . ?
C3D O3D C10D 105.68(19) . . ?
C10B O3B C3B 106.75(18) . . ?
C1A O1'A C7A 109.94(19) . . ?
C1B O1'B C7B 110.4(2) . . ?
C3C O3C C10C 107.89(18) . . ?
C1D O1D C5D 114.10(18) . . ?
C2D O2D C7D 106.85(19) . . ?
O2A C2A C3A 109.55(19) . . ?
O2A C2A C1A 103.0(2) . . ?
C3A C2A C1A 114.1(2) . . ?
O2A C2A H22 110.0 . . ?
C3A C2A H22 110.0 . . ?
C1A C2A H22 110.0 . . ?
O1D C5D C6D 102.75(18) . . ?
O1D C5D C4D 110.50(18) . . ?
C6D C5D C4D 114.5(2) . . ?
O1D C5D H23 109.6 . . ?
C6D C5D H23 109.6 . . ?
C4D C5D H23 109.6 . . ?
O6D C6D C5D 108.23(19) . . ?
O6D C6D H85A 110.1 . . ?
C5D C6D H85A 110.1 . . ?
O6D C6D H85B 110.1 . . ?
C5D C6D H85B 110.1 . . ?
H85A C6D H85B 108.4 . . ?
C4B O4B C10B 108.37(18) . . ?
O1B C5B C6B 105.00(18) . . ?
O1B C5B C4B 109.88(18) . . ?
C6B C5B C4B 113.1(2) . . ?
O1B C5B H26 109.6 . . ?
C6B C5B H26 109.6 . . ?
C4B C5B H26 109.6 . . ?
O4C C4C C5C 109.10(19) . . ?
O4C C4C C3C 104.57(18) . . ?
C5C C4C C3C 112.0(2) . . ?
O4C C4C H27 110.3 . . ?
C5C C4C H27 110.3 . . ?
C3C C4C H27 110.3 . . ?
C1B O1B C5B 112.03(18) . . ?
O1A C1A O1'A 110.7(2) . . ?
O1A C1A C2A 114.3(2) . . ?
O1'A C1A C2A 104.4(2) . . ?
O1A C1A H29 109.1 . . ?
O1'A C1A H29 109.1 . . ?
C2A C1A H29 109.1 . . ?
O4A C10A O3A 105.52(19) . . ?
O4A C10A C12A 108.6(2) . . ?
O3A C10A C12A 107.5(2) . . ?
O4A C10A C11A 110.3(2) . . ?
O3A C10A C11A 111.0(2) . . ?
C12A C10A C11A 113.6(2) . . ?
O3D C10D O4D 104.17(19) . . ?
O3D C10D C12D 109.6(2) . . ?
O4D C10D C12D 108.1(2) . . ?
O3D C10D C11D 110.4(2) . . ?
O4D C10D C11D 110.6(2) . . ?
C12D C10D C11D 113.5(2) . . ?
O3B C10B O4B 105.18(19) . . ?
O3B C10B C11B 108.8(2) . . ?
O4B C10B C11B 108.0(2) . . ?
O3B C10B C12B 110.9(2) . . ?
O4B C10B C12B 110.3(2) . . ?
C11B C10B C12B 113.3(2) . . ?
C1L1 O1L1 H25 109.5 . . ?
C7A C8A H34A 109.5 . . ?
C7A C8A H34B 109.5 . . ?
H34A C8A H34B 109.5 . . ?
C7A C8A H34C 109.5 . . ?
H34A C8A H34C 109.5 . . ?
H34B C8A H34C 109.5 . . ?
O3C C3C C2C 106.5(2) . . ?
O3C C3C C4C 104.29(19) . . ?
C2C C3C C4C 114.3(2) . . ?
O3C C3C H35 110.5 . . ?
C2C C3C H35 110.5 . . ?
C4C C3C H35 110.5 . . ?
O4B C4B C5B 108.82(19) . . ?
O4B C4B C3B 104.50(18) . . ?
C5B C4B C3B 111.3(2) . . ?
O4B C4B H36 110.7 . . ?
C5B C4B H36 110.7 . . ?
C3B C4B H36 110.7 . . ?
O4D C4D C5D 109.1(2) . . ?
O4D C4D C3D 103.82(18) . . ?
C5D C4D C3D 111.7(2) . . ?
O4D C4D H37 110.7 . . ?
C5D C4D H37 110.7 . . ?
C3D C4D H37 110.7 . . ?
O3C C10C O4C 105.0(2) . . ?
O3C C10C C12C 108.2(2) . . ?
O4C C10C C12C 108.5(2) . . ?
O3C C10C C11C 110.7(2) . . ?
O4C C10C C11C 110.0(2) . . ?
C12C C10C C11C 114.0(2) . . ?
C10A C11A H39A 109.5 . . ?
C10A C11A H39B 109.5 . . ?
H39A C11A H39B 109.5 . . ?
C10A C11A H39C 109.5 . . ?
H39A C11A H39C 109.5 . . ?
H39B C11A H39C 109.5 . . ?
O2B C2B C3B 108.2(2) . . ?
O2B C2B C1B 103.1(2) . . ?
C3B C2B C1B 114.6(2) . . ?
O2B C2B H40 110.2 . . ?
C3B C2B H40 110.2 . . ?
C1B C2B H40 110.2 . . ?
O1C C5C C6C 105.39(18) . . ?
O1C C5C C4C 109.68(19) . . ?
C6C C5C C4C 112.9(2) . . ?
O1C C5C H41 109.6 . . ?
C6C C5C H41 109.6 . . ?
C4C C5C H41 109.6 . . ?
C4C O4C C10C 109.38(18) . . ?
O3B C3B C2B 107.0(2) . . ?
O3B C3B C4B 104.0(2) . . ?
C2B C3B C4B 114.6(2) . . ?
O3B C3B H43 110.3 . . ?
C2B C3B H43 110.3 . . ?
C4B C3B H43 110.3 . . ?
C7A C9A H44A 109.5 . . ?
C7A C9A H44B 109.5 . . ?
H44A C9A H44B 109.5 . . ?
C7A C9A H44C 109.5 . . ?
H44A C9A H44C 109.5 . . ?
H44B C9A H44C 109.5 . . ?
O2D C2D C3D 108.1(2) . . ?
O2D C2D C1D 103.95(19) . . ?
C3D C2D C1D 114.7(2) . . ?
O2D C2D H45 109.9 . . ?
C3D C2D H45 109.9 . . ?
C1D C2D H45 109.9 . . ?
O1A C5A C4A 109.65(19) . . ?
O1A C5A C6A 105.94(18) . . ?
C4A C5A C6A 111.9(2) . . ?
O1A C5A H46 109.8 . . ?
C4A C5A H46 109.8 . . ?
C6A C5A H46 109.8 . . ?
O2A C7A O1'A 105.0(2) . . ?
O2A C7A C8A 109.6(2) . . ?
O1'A C7A C8A 109.1(2) . . ?
O2A C7A C9A 111.0(2) . . ?
O1'A C7A C9A 109.1(2) . . ?
C8A C7A C9A 112.8(2) . . ?
O4A C4A C5A 109.18(19) . . ?
O4A C4A C3A 104.81(18) . . ?
C5A C4A C3A 111.8(2) . . ?
O4A C4A H48 110.3 . . ?
C5A C4A H48 110.3 . . ?
C3A C4A H48 110.3 . . ?
O2C C2C C3C 109.2(2) . . ?
O2C C2C C1C 103.0(2) . . ?
C3C C2C C1C 113.8(2) . . ?
O2C C2C H49 110.2 . . ?
C3C C2C H49 110.2 . . ?
C1C C2C H49 110.2 . . ?
C10C C11C H50A 109.5 . . ?
C10C C11C H50B 109.5 . . ?
H50A C11C H50B 109.5 . . ?
C10C C11C H50C 109.5 . . ?
H50A C11C H50C 109.5 . . ?
H50B C11C H50C 109.5 . . ?
O2D C7D O1'D 104.9(2) . . ?
O2D C7D C8D 108.6(2) . . ?
O1'D C7D C8D 109.4(2) . . ?
O2D C7D C9D 111.5(2) . . ?
O1'D C7D C9D 108.9(2) . . ?
C8D C7D C9D 113.2(2) . . ?
O6B C6B C5B 106.15(18) . . ?
O6B C6B H52A 110.5 . . ?
C5B C6B H52A 110.5 . . ?
O6B C6B H52B 110.5 . . ?
C5B C6B H52B 110.5 . . ?
H52A C6B H52B 108.7 . . ?
O3A C3A C2A 106.4(2) . . ?
O3A C3A C4A 104.02(19) . . ?
C2A C3A C4A 114.0(2) . . ?
O3A C3A H53 110.7 . . ?
C2A C3A H53 110.7 . . ?
C4A C3A H53 110.7 . . ?
O6C C6C C5C 105.34(18) . . ?
O6C C6C H54A 110.7 . . ?
C5C C6C H54A 110.7 . . ?
O6C C6C H54B 110.7 . . ?
C5C C6C H54B 110.7 . . ?
H54A C6C H54B 108.8 . . ?
O1C C1C O1'C 111.6(2) . . ?
O1C C1C C2C 114.8(2) . . ?
O1'C C1C C2C 103.6(2) . . ?
O1C C1C H55 108.9 . . ?
O1'C C1C H55 108.9 . . ?
C2C C1C H55 108.9 . . ?
C7C C8C H56A 109.5 . . ?
C7C C8C H56B 109.5 . . ?
H56A C8C H56B 109.5 . . ?
C7C C8C H56C 109.5 . . ?
H56A C8C H56C 109.5 . . ?
H56B C8C H56C 109.5 . . ?
C7D C8D H57A 109.5 . . ?
C7D C8D H57B 109.5 . . ?
H57A C8D H57B 109.5 . . ?
C7D C8D H57C 109.5 . . ?
H57A C8D H57C 109.5 . . ?
H57B C8D H57C 109.5 . . ?
C7C C9C H58A 109.5 . . ?
C7C C9C H58B 109.5 . . ?
H58A C9C H58B 109.5 . . ?
C7C C9C H58C 109.5 . . ?
H58A C9C H58C 109.5 . . ?
H58B C9C H58C 109.5 . . ?
O6A C6A C5A 104.80(18) . . ?
O6A C6A H86A 110.8 . . ?
C5A C6A H86A 110.8 . . ?
O6A C6A H86B 110.8 . . ?
C5A C6A H86B 110.8 . . ?
H86A C6A H86B 108.9 . . ?
C10D C12D H60A 109.5 . . ?
C10D C12D H60B 109.5 . . ?
H60A C12D H60B 109.5 . . ?
C10D C12D H60C 109.5 . . ?
H60A C12D H60C 109.5 . . ?
H60B C12D H60C 109.5 . . ?
C10A C12A H61A 109.5 . . ?
C10A C12A H61B 109.5 . . ?
H61A C12A H61B 109.5 . . ?
C10A C12A H61C 109.5 . . ?
H61A C12A H61C 109.5 . . ?
H61B C12A H61C 109.5 . . ?
O1D C1D O1'D 110.5(2) . . ?
O1D C1D C2D 113.8(2) . . ?
O1'D C1D C2D 103.8(2) . . ?
O1D C1D H62 109.5 . . ?
O1'D C1D H62 109.5 . . ?
C2D C1D H62 109.5 . . ?
O1'B C7B O2B 104.3(2) . . ?
O1'B C7B C8B 109.1(2) . . ?
O2B C7B C8B 109.3(2) . . ?
O1'B C7B C9B 110.3(2) . . ?
O2B C7B C9B 110.3(2) . . ?
C8B C7B C9B 113.3(3) . . ?
C10B C11B H64A 109.5 . . ?
C10B C11B H64B 109.5 . . ?
H64A C11B H64B 109.5 . . ?
C10B C11B H64C 109.5 . . ?
H64A C11B H64C 109.5 . . ?
H64B C11B H64C 109.5 . . ?
O3D C3D C2D 108.7(2) . . ?
O3D C3D C4D 104.0(2) . . ?
C2D C3D C4D 114.5(2) . . ?
O3D C3D H65 109.8 . . ?
C2D C3D H65 109.8 . . ?
C4D C3D H65 109.8 . . ?
C1L2 C2L2 C3L2 113.3(3) . . ?
C1L2 C2L2 H66A 108.9 . . ?
C3L2 C2L2 H66A 108.9 . . ?
C1L2 C2L2 H66B 108.9 . . ?
C3L2 C2L2 H66B 108.9 . . ?
H66A C2L2 H66B 107.7 . . ?
O2C C7C O1'C 105.1(2) . . ?
O2C C7C C8C 109.4(2) . . ?
O1'C C7C C8C 108.8(2) . . ?
O2C C7C C9C 110.6(2) . . ?
O1'C C7C C9C 109.6(2) . . ?
C8C C7C C9C 113.1(2) . . ?
C10C C12C H68A 109.5 . . ?
C10C C12C H68B 109.5 . . ?
H68A C12C H68B 109.5 . . ?
C10C C12C H68C 109.5 . . ?
H68A C12C H68C 109.5 . . ?
H68B C12C H68C 109.5 . . ?
C3L1 C2L1 C1L1 114.1(3) . . ?
C3L1 C2L1 H69A 108.7 . . ?
C1L1 C2L1 H69A 108.7 . . ?
C3L1 C2L1 H69B 108.7 . . ?
C1L1 C2L1 H69B 108.7 . . ?
H69A C2L1 H69B 107.6 . . ?
C10B C12B H70A 109.5 . . ?
C10B C12B H70B 109.5 . . ?
H70A C12B H70B 109.5 . . ?
C10B C12B H70C 109.5 . . ?
H70A C12B H70C 109.5 . . ?
H70B C12B H70C 109.5 . . ?
O1'B C1B O1B 110.5(2) . . ?
O1'B C1B C2B 104.4(2) . . ?
O1B C1B C2B 114.2(2) . . ?
O1'B C1B H71 109.2 . . ?
O1B C1B H71 109.2 . . ?
C2B C1B H71 109.2 . . ?
O1L1 C1L1 C2L1 109.1(3) . . ?
O1L1 C1L1 H72A 109.9 . . ?
C2L1 C1L1 H72A 109.9 . . ?
O1L1 C1L1 H72B 109.9 . . ?
C2L1 C1L1 H72B 109.9 . . ?
H72A C1L1 H72B 108.3 . . ?
C10D C11D H73A 109.5 . . ?
C10D C11D H73B 109.5 . . ?
H73A C11D H73B 109.5 . . ?
C10D C11D H73C 109.5 . . ?
H73A C11D H73C 109.5 . . ?
H73B C11D H73C 109.5 . . ?
C7B C8B H74A 109.5 . . ?
C7B C8B H74B 109.5 . . ?
H74A C8B H74B 109.5 . . ?
C7B C8B H74C 109.5 . . ?
H74A C8B H74C 109.5 . . ?
H74B C8B H74C 109.5 . . ?
C7B C9B H75A 109.5 . . ?
C7B C9B H75B 109.5 . . ?
H75A C9B H75B 109.5 . . ?
C7B C9B H75C 109.5 . . ?
H75A C9B H75C 109.5 . . ?
H75B C9B H75C 109.5 . . ?
O1L2 C1L2 C2L2 114.1(3) . . ?
O1L2 C1L2 H76A 108.7 . . ?
C2L2 C1L2 H76A 108.7 . . ?
O1L2 C1L2 H76B 108.7 . . ?
C2L2 C1L2 H76B 108.7 . . ?
H76A C1L2 H76B 107.6 . . ?
C2L1 C3L1 H77A 109.5 . . ?
C2L1 C3L1 H77B 109.5 . . ?
H77A C3L1 H77B 109.5 . . ?
C2L1 C3L1 H77C 109.5 . . ?
H77A C3L1 H77C 109.5 . . ?
H77B C3L1 H77C 109.5 . . ?
C7D C9D H79A 109.5 . . ?
C7D C9D H79B 109.5 . . ?
H79A C9D H79B 109.5 . . ?
C7D C9D H79C 109.5 . . ?
H79A C9D H79C 109.5 . . ?
H79B C9D H79C 109.5 . . ?
C1L2 O1L2 H80A 109.5 . . ?
C2L2 C3L2 H84A 109.5 . . ?
C2L2 C3L2 H84B 109.5 . . ?
H84A C3L2 H84B 109.5 . . ?
C2L2 C3L2 H84C 109.5 . . ?
H84A C3L2 H84C 109.5 . . ?
H84B C3L2 H84C 109.5 . . ?

loop_
_geom_bond_atom_site_label_1
_geom_bond_atom_site_label_2
_geom_bond_distance
_geom_bond_site_symmetry_2
_geom_bond_publ_flag
Se2 P2 2.1839(7) . ?
Se1 P1 2.1800(7) . ?
P1 O6C 1.5767(18) . ?
P1 O6B 1.5803(17) . ?
P1 S1 1.9182(9) . ?
P2 O6A 1.5772(17) . ?
P2 O6D 1.5800(17) . ?
P2 S2 1.9174(9) . ?
O6A C6A 1.452(3) . ?
O6D C6D 1.455(3) . ?
O2A C7A 1.432(3) . ?
O2A C2A 1.439(3) . ?
O6B C6B 1.458(3) . ?
O2C C2C 1.432(3) . ?
O2C C7C 1.433(3) . ?
O4D C4D 1.434(3) . ?
O4D C10D 1.439(3) . ?
O6C C6C 1.455(3) . ?
O1'D C1D 1.427(3) . ?
O1'D C7D 1.444(3) . ?
O1C C1C 1.413(3) . ?
O1C C5C 1.432(3) . ?
O1A C1A 1.410(3) . ?
O1A C5A 1.429(3) . ?
O1'C C1C 1.417(3) . ?
O1'C C7C 1.446(3) . ?
O2B C2B 1.438(3) . ?
O2B C7B 1.439(3) . ?
O3A C3A 1.428(3) . ?
O3A C10A 1.433(3) . ?
O4A C10A 1.423(3) . ?
O4A C4A 1.425(3) . ?
O3D C3D 1.426(3) . ?
O3D C10D 1.428(3) . ?
O3B C10B 1.419(3) . ?
O3B C3B 1.434(3) . ?
O1'A C1A 1.411(3) . ?
O1'A C7A 1.446(3) . ?
O1'B C1B 1.409(3) . ?
O1'B C7B 1.432(3) . ?
O3C C3C 1.425(3) . ?
O3C C10C 1.428(3) . ?
O1D C1D 1.400(3) . ?
O1D C5D 1.432(3) . ?
O2D C2D 1.422(3) . ?
O2D C7D 1.424(3) . ?
C2A C3A 1.509(4) . ?
C2A C1A 1.531(3) . ?
C2A H22 0.9800 . ?
C5D C6D 1.511(3) . ?
C5D C4D 1.527(3) . ?
C5D H23 0.9800 . ?
C6D H85A 0.9700 . ?
C6D H85B 0.9700 . ?
O4B C4B 1.434(3) . ?
O4B C10B 1.436(3) . ?
C5B O1B 1.429(3) . ?
C5B C6B 1.517(3) . ?
C5B C4B 1.524(3) . ?
C5B H26 0.9800 . ?
C4C O4C 1.428(3) . ?
C4C C5C 1.523(3) . ?
C4C C3C 1.546(3) . ?
C4C H27 0.9800 . ?
O1B C1B 1.411(3) . ?
C1A H29 0.9800 . ?
C10A C12A 1.509(4) . ?
C10A C11A 1.516(4) . ?
C10D C12D 1.505(4) . ?
C10D C11D 1.524(4) . ?
C10B C11B 1.519(4) . ?
C10B C12B 1.523(4) . ?
O1L1 C1L1 1.425(4) . ?
O1L1 H25 0.8200 . ?
C8A C7A 1.509(4) . ?
C8A H34A 0.9600 . ?
C8A H34B 0.9600 . ?
C8A H34C 0.9600 . ?
C3C C2C 1.515(4) . ?
C3C H35 0.9800 . ?
C4B C3B 1.544(3) . ?
C4B H36 0.9800 . ?
C4D C3D 1.555(3) . ?
C4D H37 0.9800 . ?
C10C O4C 1.435(3) . ?
C10C C12C 1.505(4) . ?
C10C C11C 1.519(4) . ?
C11A H39A 0.9600 . ?
C11A H39B 0.9600 . ?
C11A H39C 0.9600 . ?
C2B C3B 1.509(4) . ?
C2B C1B 1.540(4) . ?
C2B H40 0.9800 . ?
C5C C6C 1.517(3) . ?
C5C H41 0.9800 . ?
C3B H43 0.9800 . ?
C9A C7A 1.526(4) . ?
C9A H44A 0.9600 . ?
C9A H44B 0.9600 . ?
C9A H44C 0.9600 . ?
C2D C3D 1.506(4) . ?
C2D C1D 1.545(3) . ?
C2D H45 0.9800 . ?
C5A C4A 1.521(3) . ?
C5A C6A 1.526(3) . ?
C5A H46 0.9800 . ?
C4A C3A 1.543(3) . ?
C4A H48 0.9800 . ?
C2C C1C 1.528(4) . ?
C2C H49 0.9800 . ?
C11C H50A 0.9600 . ?
C11C H50B 0.9600 . ?
C11C H50C 0.9600 . ?
C7D C8D 1.514(4) . ?
C7D C9D 1.517(4) . ?
C6B H52A 0.9700 . ?
C6B H52B 0.9700 . ?
C3A H53 0.9800 . ?
C6C H54A 0.9700 . ?
C6C H54B 0.9700 . ?
C1C H55 0.9800 . ?
C8C C7C 1.513(4) . ?
C8C H56A 0.9600 . ?
C8C H56B 0.9600 . ?
C8C H56C 0.9600 . ?
C8D H57A 0.9600 . ?
C8D H57B 0.9600 . ?
C8D H57C 0.9600 . ?
C9C C7C 1.520(4) . ?
C9C H58A 0.9600 . ?
C9C H58B 0.9600 . ?
C9C H58C 0.9600 . ?
C6A H86A 0.9700 . ?
C6A H86B 0.9700 . ?
C12D H60A 0.9600 . ?
C12D H60B 0.9600 . ?
C12D H60C 0.9600 . ?
C12A H61A 0.9600 . ?
C12A H61B 0.9600 . ?
C12A H61C 0.9600 . ?
C1D H62 0.9800 . ?
C7B C8B 1.509(4) . ?
C7B C9B 1.523(4) . ?
C11B H64A 0.9600 . ?
C11B H64B 0.9600 . ?
C11B H64C 0.9600 . ?
C3D H65 0.9800 . ?
C2L2 C1L2 1.504(5) . ?
C2L2 C3L2 1.512(5) . ?
C2L2 H66A 0.9700 . ?
C2L2 H66B 0.9700 . ?
C12C H68A 0.9600 . ?
C12C H68B 0.9600 . ?
C12C H68C 0.9600 . ?
C2L1 C3L1 1.506(5) . ?
C2L1 C1L1 1.523(4) . ?
C2L1 H69A 0.9700 . ?
C2L1 H69B 0.9700 . ?
C12B H70A 0.9600 . ?
C12B H70B 0.9600 . ?
C12B H70C 0.9600 . ?
C1B H71 0.9800 . ?
C1L1 H72A 0.9700 . ?
C1L1 H72B 0.9700 . ?
C11D H73A 0.9600 . ?
C11D H73B 0.9600 . ?
C11D H73C 0.9600 . ?
C8B H74A 0.9600 . ?
C8B H74B 0.9600 . ?
C8B H74C 0.9600 . ?
C9B H75A 0.9600 . ?
C9B H75B 0.9600 . ?
C9B H75C 0.9600 . ?
C1L2 O1L2 1.422(4) . ?
C1L2 H76A 0.9700 . ?
C1L2 H76B 0.9700 . ?
C3L1 H77A 0.9600 . ?
C3L1 H77B 0.9600 . ?
C3L1 H77C 0.9600 . ?
C9D H79A 0.9600 . ?
C9D H79B 0.9600 . ?
C9D H79C 0.9600 . ?
O1L2 H80A 0.8200 . ?
C3L2 H84A 0.9600 . ?
C3L2 H84B 0.9600 . ?
C3L2 H84C 0.9600 . ?

loop_
_geom_torsion_atom_site_label_1
_geom_torsion_atom_site_label_2
_geom_torsion_atom_site_label_3
_geom_torsion_atom_site_label_4
_geom_torsion
_geom_torsion_site_symmetry_1
_geom_torsion_site_symmetry_2
_geom_torsion_site_symmetry_3
_geom_torsion_site_symmetry_4
_geom_torsion_publ_flag
O6D P2 O6A C6A 179.85(18) . . . . ?
S2 P2 O6A C6A -52.18(19) . . . . ?
Se2 P2 O6A C6A 67.56(18) . . . . ?
O6A P2 O6D C6D -176.37(18) . . . . ?
S2 P2 O6D C6D 56.64(19) . . . . ?
Se2 P2 O6D C6D -63.68(18) . . . . ?
O6C P1 O6B C6B -179.64(18) . . . . ?
S1 P1 O6B C6B 53.8(2) . . . . ?
Se1 P1 O6B C6B -65.56(18) . . . . ?
O6B P1 O6C C6C -175.48(18) . . . . ?
S1 P1 O6C C6C -47.8(2) . . . . ?
Se1 P1 O6C C6C 71.82(18) . . . . ?
C7A O2A C2A C3A 156.1(2) . . . . ?
C7A O2A C2A C1A 34.3(2) . . . . ?
C1D O1D C5D C6D -167.89(19) . . . . ?
C1D O1D C5D C4D 69.6(3) . . . . ?
P2 O6D C6D C5D -138.93(17) . . . . ?
O1D C5D C6D O6D 177.86(19) . . . . ?
C4D C5D C6D O6D -62.3(3) . . . . ?
C6B C5B O1B C1B -165.9(2) . . . . ?
C4B C5B O1B C1B 72.2(2) . . . . ?
C5A O1A C1A O1'A 83.3(2) . . . . ?
C5A O1A C1A C2A -34.2(3) . . . . ?
C7A O1'A C1A O1A -117.3(2) . . . . ?
C7A O1'A C1A C2A 6.1(3) . . . . ?
O2A C2A C1A O1A 96.4(2) . . . . ?
C3A C2A C1A O1A -22.2(3) . . . . ?
O2A C2A C1A O1'A -24.6(2) . . . . ?
C3A C2A C1A O1'A -143.3(2) . . . . ?
C4A O4A C10A O3A 21.0(3) . . . . ?
C4A O4A C10A C12A 135.9(2) . . . . ?
C4A O4A C10A C11A -99.0(2) . . . . ?
C3A O3A C10A O4A -29.5(2) . . . . ?
C3A O3A C10A C12A -145.2(2) . . . . ?
C3A O3A C10A C11A 90.0(2) . . . . ?
C3D O3D C10D O4D -39.0(2) . . . . ?
C3D O3D C10D C12D -154.5(2) . . . . ?
C3D O3D C10D C11D 79.8(2) . . . . ?
C4D O4D C10D O3D 30.9(2) . . . . ?
C4D O4D C10D C12D 147.4(2) . . . . ?
C4D O4D C10D C11D -87.7(2) . . . . ?
C3B O3B C10B O4B -34.7(2) . . . . ?
C3B O3B C10B C11B -150.2(2) . . . . ?
C3B O3B C10B C12B 84.5(2) . . . . ?
C4B O4B C10B O3B 27.2(2) . . . . ?
C4B O4B C10B C11B 143.3(2) . . . . ?
C4B O4B C10B C12B -92.5(2) . . . . ?
C10C O3C C3C C2C 146.7(2) . . . . ?
C10C O3C C3C C4C 25.5(3) . . . . ?
O4C C4C C3C O3C -10.4(2) . . . . ?
C5C C4C C3C O3C 107.6(2) . . . . ?
O4C C4C C3C C2C -126.3(2) . . . . ?
C5C C4C C3C C2C -8.3(3) . . . . ?
C10B O4B C4B C5B -128.5(2) . . . . ?
C10B O4B C4B C3B -9.5(2) . . . . ?
O1B C5B C4B O4B 70.9(2) . . . . ?
C6B C5B C4B O4B -46.0(3) . . . . ?
O1B C5B C4B C3B -43.7(3) . . . . ?
C6B C5B C4B C3B -160.67(19) . . . . ?
C10D O4D C4D C5D -130.5(2) . . . . ?
C10D O4D C4D C3D -11.3(2) . . . . ?
O1D C5D C4D O4D 74.8(2) . . . . ?
C6D C5D C4D O4D -40.6(3) . . . . ?
O1D C5D C4D C3D -39.3(3) . . . . ?
C6D C5D C4D C3D -154.7(2) . . . . ?
C3C O3C C10C O4C -31.0(2) . . . . ?
C3C O3C C10C C12C -146.7(2) . . . . ?
C3C O3C C10C C11C 87.7(2) . . . . ?
C7B O2B C2B C3B 155.0(2) . . . . ?
C7B O2B C2B C1B 33.2(2) . . . . ?
C1C O1C C5C C6C -170.8(2) . . . . ?
C1C O1C C5C C4C 67.3(3) . . . . ?
O4C C4C C5C O1C 70.8(2) . . . . ?
C3C C4C C5C O1C -44.4(3) . . . . ?
O4C C4C C5C C6C -46.4(3) . . . . ?
C3C C4C C5C C6C -161.65(19) . . . . ?
C5C C4C O4C C10C -128.2(2) . . . . ?
C3C C4C O4C C10C -8.2(3) . . . . ?
O3C C10C O4C C4C 23.9(3) . . . . ?
C12C C10C O4C C4C 139.4(2) . . . . ?
C11C C10C O4C C4C -95.3(2) . . . . ?
C10B O3B C3B C2B 149.8(2) . . . . ?
C10B O3B C3B C4B 28.1(2) . . . . ?
O2B C2B C3B O3B 171.48(19) . . . . ?
C1B C2B C3B O3B -74.1(3) . . . . ?
O2B C2B C3B C4B -73.8(3) . . . . ?
C1B C2B C3B C4B 40.6(3) . . . . ?
O4B C4B C3B O3B -11.2(2) . . . . ?
C5B C4B C3B O3B 106.1(2) . . . . ?
O4B C4B C3B C2B -127.6(2) . . . . ?
C5B C4B C3B C2B -10.3(3) . . . . ?
C7D O2D C2D C3D 154.3(2) . . . . ?
C7D O2D C2D C1D 31.9(2) . . . . ?
C1A O1A C5A C4A 69.6(3) . . . . ?
C1A O1A C5A C6A -169.5(2) . . . . ?
C2A O2A C7A O1'A -31.1(2) . . . . ?
C2A O2A C7A C8A -148.1(2) . . . . ?
C2A O2A C7A C9A 86.7(2) . . . . ?
C1A O1'A C7A O2A 14.9(3) . . . . ?
C1A O1'A C7A C8A 132.2(2) . . . . ?
C1A O1'A C7A C9A -104.2(2) . . . . ?
C10A O4A C4A C5A -124.9(2) . . . . ?
C10A O4A C4A C3A -5.0(3) . . . . ?
O1A C5A C4A O4A 71.5(2) . . . . ?
C6A C5A C4A O4A -45.7(3) . . . . ?
O1A C5A C4A C3A -44.0(3) . . . . ?
C6A C5A C4A C3A -161.22(19) . . . . ?
C7C O2C C2C C3C 157.33(19) . . . . ?
C7C O2C C2C C1C 36.1(2) . . . . ?
O3C C3C C2C O2C 173.98(18) . . . . ?
C4C C3C C2C O2C -71.5(2) . . . . ?
O3C C3C C2C C1C -71.6(2) . . . . ?
C4C C3C C2C C1C 43.0(3) . . . . ?
C2D O2D C7D O1'D -32.6(2) . . . . ?
C2D O2D C7D C8D -149.5(2) . . . . ?
C2D O2D C7D C9D 85.1(2) . . . . ?
C1D O1'D C7D O2D 19.8(3) . . . . ?
C1D O1'D C7D C8D 136.2(2) . . . . ?
C1D O1'D C7D C9D -99.6(2) . . . . ?
P1 O6B C6B C5B -151.49(16) . . . . ?
O1B C5B C6B O6B -179.57(18) . . . . ?
C4B C5B C6B O6B -59.8(3) . . . . ?
C10A O3A C3A C2A 146.5(2) . . . . ?
C10A O3A C3A C4A 25.8(2) . . . . ?
O2A C2A C3A O3A 174.47(18) . . . . ?
C1A C2A C3A O3A -70.6(2) . . . . ?
O2A C2A C3A C4A -71.5(2) . . . . ?
C1A C2A C3A C4A 43.4(3) . . . . ?
O4A C4A C3A O3A -12.7(2) . . . . ?
C5A C4A C3A O3A 105.4(2) . . . . ?
O4A C4A C3A C2A -128.1(2) . . . . ?
C5A C4A C3A C2A -9.9(3) . . . . ?
P1 O6C C6C C5C 176.27(16) . . . . ?
O1C C5C C6C O6C -178.87(19) . . . . ?
C4C C5C C6C O6C -59.1(3) . . . . ?
C5C O1C C1C O1'C 86.7(2) . . . . ?
C5C O1C C1C C2C -30.8(3) . . . . ?
C7C O1'C C1C O1C -113.5(2) . . . . ?
C7C O1'C C1C C2C 10.5(3) . . . . ?
O2C C2C C1C O1C 93.6(2) . . . . ?
C3C C2C C1C O1C -24.5(3) . . . . ?
O2C C2C C1C O1'C -28.4(2) . . . . ?
C3C C2C C1C O1'C -146.5(2) . . . . ?
P2 O6A C6A C5A 177.64(16) . . . . ?
O1A C5A C6A O6A -177.81(18) . . . . ?
C4A C5A C6A O6A -58.3(2) . . . . ?
C5D O1D C1D O1'D 77.3(2) . . . . ?
C5D O1D C1D C2D -39.0(3) . . . . ?
C7D O1'D C1D O1D -122.8(2) . . . . ?
C7D O1'D C1D C2D -0.5(2) . . . . ?
O2D C2D C1D O1D 101.2(2) . . . . ?
C3D C2D C1D O1D -16.7(3) . . . . ?
O2D C2D C1D O1'D -19.0(2) . . . . ?
C3D C2D C1D O1'D -136.9(2) . . . . ?
C1B O1'B C7B O2B 21.3(3) . . . . ?
C1B O1'B C7B C8B 137.9(2) . . . . ?
C1B O1'B C7B C9B -97.1(3) . . . . ?
C2B O2B C7B O1'B -34.2(2) . . . . ?
C2B O2B C7B C8B -150.7(2) . . . . ?
C2B O2B C7B C9B 84.2(3) . . . . ?
C10D O3D C3D C2D 153.7(2) . . . . ?
C10D O3D C3D C4D 31.3(2) . . . . ?
O2D C2D C3D O3D 170.61(18) . . . . ?
C1D C2D C3D O3D -73.9(3) . . . . ?
O2D C2D C3D C4D -73.6(3) . . . . ?
C1D C2D C3D C4D 41.9(3) . . . . ?
O4D C4D C3D O3D -12.2(2) . . . . ?
C5D C4D C3D O3D 105.2(2) . . . . ?
O4D C4D C3D C2D -130.7(2) . . . . ?
C5D C4D C3D C2D -13.3(3) . . . . ?
C2C O2C C7C O1'C -30.1(2) . . . . ?
C2C O2C C7C C8C -146.7(2) . . . . ?
C2C O2C C7C C9C 88.1(2) . . . . ?
C1C O1'C C7C O2C 11.3(3) . . . . ?
C1C O1'C C7C C8C 128.3(2) . . . . ?
C1C O1'C C7C C9C -107.6(2) . . . . ?
C7B O1'B C1B O1B -124.1(2) . . . . ?
C7B O1'B C1B C2B -0.8(3) . . . . ?
C5B O1B C1B O1'B 77.9(2) . . . . ?
C5B O1B C1B C2B -39.5(3) . . . . ?
O2B C2B C1B O1'B -19.8(2) . . . . ?
C3B C2B C1B O1'B -137.2(2) . . . . ?
O2B C2B C1B O1B 101.0(2) . . . . ?
C3B C2B C1B O1B -16.4(3) . . . . ?
C3L1 C2L1 C1L1 O1L1 -62.9(4) . . . . ?
C3L2 C2L2 C1L2 O1L2 62.3(4) . . . . ?
